data_7221589
loop_
_publ_author_name
'Fadaee, Farzaneh'
'Amirnasr, Mehdi'
'Pr\<sa, Krunoslav'
'Pattison, Philip'
'Shaik, Noore Elahi'
'R\/onnow, Henrik M.'
'Esrafili, Mehdi D.'
'Omrani, Arash A.'
'Amiri, Ahmad'
'Schenk-Jo\&s, Kurt'

_publ_section_title
;
 Intrachain antiferromagnetic exchange in a 1D branched-chain built of two
 different copper(ii) centres interlinked by end-on azido and phenoxo
 bridges: electron density map, electrochemical and magnetic properties
;
_journal_issue 74
_journal_name_full 'RSC Adv.'
_journal_page_first 59926
_journal_paper_doi 10.1039/C4RA13755H
_journal_volume 5
_journal_year 2015
_chemical_formula_moiety 'C25 H20 Cu2 N8 O2'
_chemical_formula_sum 'C25 H20 Cu2 N8 O2'
_chemical_formula_weight 591.57
_chemical_name_systematic
; 
 ? 
;
_space_group_IT_number 4
_symmetry_cell_setting monoclinic
_symmetry_space_group_name_Hall 'P 2yb'
_symmetry_space_group_name_H-M 'P 1 21 1'
_atom_sites_solution_hydrogens geom
_atom_sites_solution_primary direct
_atom_sites_solution_secondary difmap
_audit_creation_date 11-07-2007
_audit_creation_method 'SHELXL-97, STOE X-RED'
_audit_update_record
;
2014-06-19 deposited with the CCDC.
2015-06-19 downloaded from the CCDC.
;
_cell_angle_alpha 90.00
_cell_angle_beta 95.60(2)
_cell_angle_gamma 90.00
_cell_formula_units_Z 2
_cell_length_a 11.415(3)
_cell_length_b 7.683(3)
_cell_length_c 13.493(3)
_cell_measurement_reflns_used 16665
_cell_measurement_temperature 100(2)
_cell_measurement_theta_max 26.01
_cell_measurement_theta_min 2.46
_cell_volume 1177.7(6)
_computing_cell_refinement 'Crysalis (Version 1.171.35) from Agilent'
_computing_data_collection 'Crysalis (Version 1.171.35) from Agilent'
_computing_data_reduction 'Crysalis (Version 1.171.35) from Agilent'
_computing_molecular_graphics 'Bruker SHELXTL, (Bruker, 1996)'
_computing_publication_material 'Bruker SHELXTL, PLATON (Spek, 2001)'
_computing_structure_refinement 'SHELXL-97 (Sheldrick, 1997)'
_computing_structure_solution 'SHELXS-97 (Sheldrick, 1990)'
_diffrn_ambient_temperature 100(2)
_diffrn_measured_fraction_theta_full 0.994
_diffrn_measured_fraction_theta_max 0.994
_diffrn_measurement_device_type 'Pilatus 2M Pixel Detector(Dectris)'
_diffrn_measurement_method 'Omega Scans'
_diffrn_radiation_monochromator Si(111)
_diffrn_radiation_probe x-ray
_diffrn_radiation_type synchrotron
_diffrn_radiation_wavelength 0.69711
_diffrn_reflns_av_R_equivalents 0.0606
_diffrn_reflns_av_sigmaI/netI 0.0615
_diffrn_reflns_limit_h_max 14
_diffrn_reflns_limit_h_min -14
_diffrn_reflns_limit_k_max 9
_diffrn_reflns_limit_k_min -9
_diffrn_reflns_limit_l_max 16
_diffrn_reflns_limit_l_min -16
_diffrn_reflns_number 16665
_diffrn_reflns_theta_full 26.01
_diffrn_reflns_theta_max 26.01
_diffrn_reflns_theta_min 2.46
_diffrn_source synchrotron
_diffrn_source_details 'synchrotron radiation'
_diffrn_source_type 'ESRF beamline SNBL'
_diffrn_standards_decay_% 0
_diffrn_standards_interval_count 0
_diffrn_standards_interval_time 0
_diffrn_standards_number 0
_exptl_absorpt_coefficient_mu 1.848
_exptl_absorpt_correction_T_max 0.98
_exptl_absorpt_correction_T_min 0.76
_exptl_absorpt_correction_type empirical
_exptl_absorpt_process_details 'Crysalis (Version 1.171.35) from Agilent'
_exptl_crystal_colour red-brown
_exptl_crystal_density_diffrn 1.668
_exptl_crystal_density_method 'not measured'
_exptl_crystal_description platelet
_exptl_crystal_F_000 600
_exptl_crystal_size_max 0.15
_exptl_crystal_size_mid 0.03
_exptl_crystal_size_min 0.01
_refine_diff_density_max 0.907
_refine_diff_density_min -0.983
_refine_diff_density_rms 0.109
_refine_ls_abs_structure_details 'Flack H D (1983), Acta Cryst. A39, 876-881'
_refine_ls_abs_structure_Flack 0.007(14)
_refine_ls_extinction_method none
_refine_ls_goodness_of_fit_ref 1.026
_refine_ls_hydrogen_treatment constr
_refine_ls_matrix_type full
_refine_ls_number_parameters 334
_refine_ls_number_reflns 4606
_refine_ls_number_restraints 31
_refine_ls_restrained_S_all 1.028
_refine_ls_R_factor_all 0.0444
_refine_ls_R_factor_gt 0.0404
_refine_ls_shift/su_max 0.000
_refine_ls_shift/su_mean 0.000
_refine_ls_structure_factor_coef Fsqd
_refine_ls_weighting_details 'calc w=1/[\s^2^(Fo^2^)+(0.0557P)^2^+0.1892P] where P=(Fo^2^+2Fc^2^)/3'
_refine_ls_weighting_scheme calc
_refine_ls_wR_factor_gt 0.0952
_refine_ls_wR_factor_ref 0.1006
_reflns_number_gt 4356
_reflns_number_total 4606
_reflns_threshold_expression >2sigma(I)
_cod_data_source_file c4ra13755h2.cif
_cod_data_source_block f2
_cod_depositor_comments
;
The following automatic conversions were performed:

'_diffrn_radiation_probe' value 'X-ray' changed to 'x-ray' according
to
/usr/data/users/saulius/crontab/automatic-downloads/rss-feeds/RSC/lib/dictionaries/cif_core.dic
dictionary named 'cif_core.dic' version 2.4.2 from 2011-04-26.

Automatic conversion script
Id: cif_fix_values 3271 2015-04-21 07:52:19Z andrius 
;
_cod_original_sg_symbol_Hall P2yb
_cod_original_sg_symbol_H-M P21
_cod_database_code 7221589

loop_
_symmetry_equiv_pos_as_xyz
'x, y, z'
'-x, y+1/2, -z'

loop_
_atom_site_label
_atom_site_type_symbol
_atom_site_fract_x
_atom_site_fract_y
_atom_site_fract_z
_atom_site_U_iso_or_equiv
_atom_site_adp_type
_atom_site_occupancy
_atom_site_symmetry_multiplicity
_atom_site_calc_flag
_atom_site_refinement_flags
Cu1 Cu 0.21155(4) 0.36891(6) 0.12869(3) 0.01367(13) Uani 1 1 d .
Cu2 Cu -0.00335(4) 0.19538(7) 0.00035(4) 0.01231(13) Uani 1 1 d .
O1 O 0.0494(2) 0.3103(4) 0.1474(2) 0.0153(6) Uani 1 1 d .
O2 O 0.1710(2) 0.2380(4) 0.0030(2) 0.0155(6) Uani 1 1 d U
N1 N 0.2320(3) 0.4662(5) 0.2647(2) 0.0155(7) Uani 1 1 d .
N2 N 0.3765(3) 0.3918(5) 0.0938(2) 0.0157(7) Uani 1 1 d .
N3 N 0.1660(3) 0.6285(4) 0.0408(3) 0.0176(9) Uani 1 1 d .
N4 N 0.2474(3) 0.7183(5) 0.0194(2) 0.0182(7) Uani 1 1 d .
N5 N 0.3289(3) 0.8008(5) -0.0003(3) 0.0268(9) Uani 1 1 d .
N6 N -0.0342(3) 0.4443(5) -0.0550(2) 0.0155(7) Uani 1 1 d .
N7 N -0.1097(3) 0.4533(5) -0.1277(2) 0.0172(7) Uani 1 1 d .
N8 N -0.1810(3) 0.4602(6) -0.1949(3) 0.0259(8) Uani 1 1 d .
C1 C 0.3429(4) 0.5644(6) 0.2927(3) 0.0233(10) Uani 1 1 d .
H1A H 0.3471 0.5963 0.3625 0.028 Uiso 1 1 calc R
H1B H 0.3430 0.6705 0.2537 0.028 Uiso 1 1 calc R
C2 C 0.4500(3) 0.4545(7) 0.2742(3) 0.0211(9) Uani 1 1 d .
H2A H 0.5181 0.4993 0.3150 0.025 Uiso 1 1 calc R
H2B H 0.4369 0.3361 0.2956 0.025 Uiso 1 1 calc R
C3 C 0.4774(3) 0.4511(7) 0.1663(3) 0.0230(9) Uani 1 1 d .
H3A H 0.5006 0.5671 0.1476 0.028 Uiso 1 1 calc R
H3B H 0.5439 0.3743 0.1607 0.028 Uiso 1 1 calc R
C10 C 0.1543(3) 0.4631(6) 0.3298(3) 0.0171(8) Uani 1 1 d .
H10 H 0.1760 0.5184 0.3901 0.021 Uiso 1 1 calc R
C11 C 0.0385(3) 0.3842(6) 0.3194(3) 0.0154(8) Uani 1 1 d .
C12 C -0.0340(3) 0.3882(6) 0.4033(3) 0.0164(8) Uani 1 1 d .
C13 C 0.0058(4) 0.4511(8) 0.4991(3) 0.0199(8) Uani 1 1 d .
H13 H 0.0832 0.4891 0.5114 0.024 Uiso 1 1 calc R
C14 C -0.0674(4) 0.4579(6) 0.5755(3) 0.0218(9) Uani 1 1 d .
H14 H -0.0387 0.5006 0.6376 0.026 Uiso 1 1 calc R
C15 C -0.1854(4) 0.4004(6) 0.5593(3) 0.0237(10) Uani 1 1 d .
H15 H -0.2347 0.4081 0.6101 0.028 Uiso 1 1 calc R
C16 C -0.2269(4) 0.3332(5) 0.4683(3) 0.0196(9) Uani 1 1 d .
H16 H -0.3040 0.2931 0.4581 0.024 Uiso 1 1 calc R
C17 C -0.1521(4) 0.3241(5) 0.3887(3) 0.0178(9) Uani 1 1 d .
C18 C -0.1944(3) 0.2457(6) 0.2958(3) 0.0175(9) Uani 1 1 d .
H18 H -0.2705 0.2013 0.2873 0.021 Uiso 1 1 calc R
C19 C -0.1243(4) 0.2351(5) 0.2192(3) 0.0169(9) Uani 1 1 d .
H19 H -0.1523 0.1783 0.1608 0.020 Uiso 1 1 calc R
C20 C -0.0089(3) 0.3095(5) 0.2272(3) 0.0135(8) Uani 1 1 d .
C30 C 0.4008(3) 0.3943(5) 0.0011(3) 0.0165(8) Uani 1 1 d U
H30 H 0.4760 0.4324 -0.0092 0.020 Uiso 1 1 calc R
C31 C 0.3266(3) 0.3459(5) -0.0876(3) 0.0138(8) Uani 1 1 d U
C32 C 0.3701(3) 0.3733(6) -0.1854(3) 0.0172(8) Uani 1 1 d U
C33 C 0.4795(3) 0.4557(6) -0.1996(3) 0.0201(9) Uani 1 1 d .
H33 H 0.5266 0.4974 -0.1446 0.024 Uiso 1 1 calc R
C34 C 0.5171(4) 0.4748(6) -0.2937(4) 0.0237(10) Uani 1 1 d .
H34 H 0.5894 0.5274 -0.3003 0.028 Uiso 1 1 calc R
C35 C 0.4481(4) 0.4161(6) -0.3796(3) 0.0252(10) Uani 1 1 d .
H35 H 0.4743 0.4300 -0.4423 0.030 Uiso 1 1 calc R
C36 C 0.3411(4) 0.3378(6) -0.3695(3) 0.0241(10) Uani 1 1 d .
H36 H 0.2947 0.2997 -0.4258 0.029 Uiso 1 1 calc R
C37 C 0.3009(4) 0.3147(5) -0.2731(3) 0.0186(9) Uani 1 1 d .
C38 C 0.1895(4) 0.2323(6) -0.2643(3) 0.0215(9) Uani 1 1 d .
H38 H 0.1439 0.1959 -0.3214 0.026 Uiso 1 1 calc R
C39 C 0.1493(3) 0.2066(6) -0.1728(3) 0.0169(8) Uani 1 1 d .
H39 H 0.0780 0.1499 -0.1685 0.020 Uiso 1 1 calc R
C40 C 0.2163(3) 0.2663(5) -0.0836(3) 0.0156(8) Uani 1 1 d U

loop_
_atom_site_aniso_label
_atom_site_aniso_U_11
_atom_site_aniso_U_22
_atom_site_aniso_U_33
_atom_site_aniso_U_23
_atom_site_aniso_U_13
_atom_site_aniso_U_12
Cu1 0.0088(2) 0.0118(2) 0.0208(2) -0.0014(2) 0.00351(16) -0.0011(2)
Cu2 0.0081(2) 0.0096(2) 0.0196(2) -0.00064(17) 0.00326(16) -0.00036(18)
O1 0.0107(13) 0.0162(15) 0.0196(14) -0.0025(11) 0.0050(11) 0.0003(11)
O2 0.0108(12) 0.0129(15) 0.0234(14) -0.0019(11) 0.0048(11) 0.0015(11)
N1 0.0089(15) 0.0144(18) 0.0235(17) -0.0014(14) 0.0035(13) -0.0043(14)
N2 0.0091(15) 0.0131(18) 0.0250(17) -0.0004(14) 0.0018(12) 0.0008(14)
N3 0.0096(19) 0.0102(18) 0.034(2) 0.0013(13) 0.0084(17) -0.0017(13)
N4 0.0178(17) 0.0169(18) 0.0203(17) -0.0050(14) 0.0036(13) 0.0006(16)
N5 0.0128(18) 0.030(2) 0.038(2) 0.0035(18) 0.0079(16) -0.0073(17)
N6 0.0116(15) 0.0100(14) 0.0244(17) 0.0015(16) -0.0004(13) 0.0026(15)
N7 0.0194(17) 0.0065(15) 0.0268(18) -0.0010(15) 0.0080(15) 0.0003(16)
N8 0.0262(19) 0.029(2) 0.0206(18) 0.0014(17) -0.0087(15) -0.0035(18)
C1 0.019(2) 0.023(2) 0.029(2) -0.011(2) 0.0052(18) 0.000(2)
C2 0.0117(18) 0.022(2) 0.028(2) -0.005(2) -0.0021(16) -0.0011(19)
C3 0.0099(18) 0.025(2) 0.035(2) -0.005(2) 0.0041(17) -0.0025(19)
C10 0.0183(19) 0.014(2) 0.0192(19) -0.0025(17) 0.0040(15) -0.0041(17)
C11 0.0129(17) 0.0133(19) 0.0204(19) -0.0019(17) 0.0030(14) -0.0029(17)
C12 0.0151(18) 0.015(2) 0.0198(18) 0.0025(16) 0.0031(14) -0.0014(17)
C13 0.0175(19) 0.017(2) 0.026(2) -0.0020(17) 0.0065(16) -0.0019(17)
C14 0.027(2) 0.018(2) 0.022(2) -0.0016(19) 0.0070(17) -0.007(2)
C15 0.024(2) 0.025(3) 0.024(2) -0.0058(17) 0.0109(17) 0.0013(19)
C16 0.0150(19) 0.018(2) 0.027(2) -0.0018(17) 0.0077(16) -0.0035(17)
C17 0.016(2) 0.014(2) 0.025(2) 0.0010(16) 0.0075(17) 0.0022(16)
C18 0.0115(19) 0.019(2) 0.022(2) -0.0025(17) 0.0028(16) -0.0015(17)
C19 0.0176(19) 0.014(2) 0.020(2) -0.0017(16) 0.0037(16) -0.0068(17)
C20 0.0099(18) 0.0102(18) 0.021(2) 0.0014(15) 0.0035(15) 0.0022(15)
C30 0.0103(15) 0.0124(19) 0.0274(18) -0.0012(15) 0.0054(14) 0.0024(15)
C31 0.0100(16) 0.0090(18) 0.0231(18) -0.0039(15) 0.0059(13) 0.0039(15)
C32 0.0145(16) 0.0119(16) 0.0264(18) -0.0014(18) 0.0085(14) 0.0080(17)
C33 0.0124(18) 0.013(2) 0.036(2) 0.005(2) 0.0072(16) 0.0007(18)
C34 0.020(2) 0.012(2) 0.042(3) 0.0049(18) 0.0173(19) 0.0042(17)
C35 0.027(2) 0.020(3) 0.030(2) 0.0070(18) 0.0151(18) 0.010(2)
C36 0.023(2) 0.024(3) 0.026(2) -0.0008(19) 0.0048(18) 0.007(2)
C37 0.018(2) 0.0128(19) 0.027(2) 0.0020(16) 0.0103(17) 0.0011(16)
C38 0.018(2) 0.019(2) 0.029(2) -0.0036(18) 0.0033(17) 0.0031(18)
C39 0.0131(18) 0.0125(19) 0.027(2) -0.0066(18) 0.0099(16) -0.0026(18)
C40 0.0149(17) 0.0100(17) 0.0226(18) -0.0013(15) 0.0056(15) 0.0060(16)

loop_
_atom_type_symbol
_atom_type_description
_atom_type_scat_dispersion_real
_atom_type_scat_dispersion_imag
_atom_type_scat_source
C C 0.0033 0.0016 'International Tables Vol C Tables 4.2.6.8 and 6.1.1.4'
H H 0.0000 0.0000 'International Tables Vol C Tables 4.2.6.8 and 6.1.1.4'
Cu Cu 0.3201 1.2651 'International Tables Vol C Tables 4.2.6.8 and 6.1.1.4'
N N 0.0061 0.0033 'International Tables Vol C Tables 4.2.6.8 and 6.1.1.4'
O O 0.0106 0.0060 'International Tables Vol C Tables 4.2.6.8 and 6.1.1.4'

loop_
_geom_angle_atom_site_label_1
_geom_angle_atom_site_label_2
_geom_angle_atom_site_label_3
_geom_angle
_geom_angle_site_symmetry_1
_geom_angle_site_symmetry_3
O1 Cu1 N1 89.70(13) . .
O1 Cu1 O2 81.28(11) . .
N1 Cu1 O2 168.99(13) . .
O1 Cu1 N2 169.77(13) . .
N1 Cu1 N2 99.06(14) . .
O2 Cu1 N2 89.41(13) . .
O1 Cu1 N3 95.49(13) . .
N1 Cu1 N3 98.51(14) . .
O2 Cu1 N3 88.69(13) . .
N2 Cu1 N3 88.48(13) . .
N3 Cu2 O2 163.28(14) 2_545 .
N3 Cu2 N6 90.98(13) 2_545 .
O2 Cu2 N6 89.36(12) . .
N3 Cu2 N6 90.80(14) 2_545 2_545
O2 Cu2 N6 88.62(12) . 2_545
N6 Cu2 N6 177.90(3) . 2_545
N3 Cu2 O1 122.01(14) 2_545 .
O2 Cu2 O1 74.70(11) . .
N6 Cu2 O1 88.67(12) . .
N6 Cu2 O1 91.33(12) 2_545 .
C20 O1 Cu1 132.0(3) . .
C20 O1 Cu2 128.2(2) . .
Cu1 O1 Cu2 98.94(11) . .
C40 O2 Cu1 125.8(3) . .
C40 O2 Cu2 118.4(3) . .
Cu1 O2 Cu2 104.18(12) . .
C10 N1 C1 117.0(3) . .
C10 N1 Cu1 126.2(3) . .
C1 N1 Cu1 116.6(3) . .
C30 N2 C3 113.3(3) . .
C30 N2 Cu1 121.4(3) . .
C3 N2 Cu1 123.6(2) . .
N4 N3 Cu2 120.7(3) . 2
N4 N3 Cu1 117.7(3) . .
Cu2 N3 Cu1 121.55(16) 2 .
N5 N4 N3 177.7(5) . .
N7 N6 Cu2 114.6(3) . .
N7 N6 Cu2 109.2(3) . 2
Cu2 N6 Cu2 134.57(16) . 2
N8 N7 N6 179.1(5) . .
N1 C1 C2 110.6(4) . .
N1 C1 H1A 109.5 . .
C2 C1 H1A 109.5 . .
N1 C1 H1B 109.5 . .
C2 C1 H1B 109.5 . .
H1A C1 H1B 108.1 . .
C3 C2 C1 114.1(4) . .
C3 C2 H2A 108.7 . .
C1 C2 H2A 108.7 . .
C3 C2 H2B 108.7 . .
C1 C2 H2B 108.7 . .
H2A C2 H2B 107.6 . .
N2 C3 C2 114.3(3) . .
N2 C3 H3A 108.7 . .
C2 C3 H3A 108.7 . .
N2 C3 H3B 108.7 . .
C2 C3 H3B 108.7 . .
H3A C3 H3B 107.6 . .
N1 C10 C11 127.9(4) . .
N1 C10 H10 116.0 . .
C11 C10 H10 116.0 . .
C20 C11 C10 121.2(3) . .
C20 C11 C12 119.1(3) . .
C10 C11 C12 119.6(4) . .
C13 C12 C17 117.3(4) . .
C13 C12 C11 123.9(4) . .
C17 C12 C11 118.8(4) . .
C14 C13 C12 121.9(4) . .
C14 C13 H13 119.1 . .
C12 C13 H13 119.1 . .
C13 C14 C15 120.4(4) . .
C13 C14 H14 119.8 . .
C15 C14 H14 119.8 . .
C16 C15 C14 119.7(4) . .
C16 C15 H15 120.1 . .
C14 C15 H15 120.1 . .
C15 C16 C17 120.6(4) . .
C15 C16 H16 119.7 . .
C17 C16 H16 119.7 . .
C12 C17 C18 119.9(4) . .
C12 C17 C16 120.0(4) . .
C18 C17 C16 120.1(4) . .
C19 C18 C17 120.9(4) . .
C19 C18 H18 119.5 . .
C17 C18 H18 119.5 . .
C18 C19 C20 121.4(4) . .
C18 C19 H19 119.3 . .
C20 C19 H19 119.3 . .
O1 C20 C11 122.0(3) . .
O1 C20 C19 118.3(4) . .
C11 C20 C19 119.7(4) . .
N2 C30 C31 128.7(4) . .
N2 C30 H30 115.6 . .
C31 C30 H30 115.6 . .
C40 C31 C30 122.3(4) . .
C40 C31 C32 118.6(4) . .
C30 C31 C32 119.0(3) . .
C33 C32 C37 116.5(4) . .
C33 C32 C31 124.1(4) . .
C37 C32 C31 119.4(4) . .
C34 C33 C32 121.5(4) . .
C34 C33 H33 119.2 . .
C32 C33 H33 119.2 . .
C33 C34 C35 121.4(4) . .
C33 C34 H34 119.3 . .
C35 C34 H34 119.3 . .
C36 C35 C34 119.1(4) . .
C36 C35 H35 120.4 . .
C34 C35 H35 120.4 . .
C35 C36 C37 120.6(4) . .
C35 C36 H36 119.7 . .
C37 C36 H36 119.7 . .
C32 C37 C36 120.8(4) . .
C32 C37 C38 119.5(4) . .
C36 C37 C38 119.7(4) . .
C39 C38 C37 121.0(4) . .
C39 C38 H38 119.5 . .
C37 C38 H38 119.5 . .
C38 C39 C40 120.6(4) . .
C38 C39 H39 119.7 . .
C40 C39 H39 119.7 . .
O2 C40 C31 121.8(4) . .
O2 C40 C39 117.3(4) . .
C31 C40 C39 120.8(4) . .

loop_
_geom_bond_atom_site_label_1
_geom_bond_atom_site_label_2
_geom_bond_distance
_geom_bond_site_symmetry_2
Cu1 O1 1.946(3) .
Cu1 N1 1.974(3) .
Cu1 O2 1.987(3) .
Cu1 N2 1.992(3) .
Cu1 N3 2.353(4) .
Cu2 N3 1.954(4) 2_545
Cu2 O2 2.014(3) .
Cu2 N6 2.071(4) .
Cu2 N6 2.094(4) 2_545
Cu2 O1 2.202(3) .
O1 C20 1.320(5) .
O2 C40 1.341(5) .
N1 C10 1.309(5) .
N1 C1 1.490(5) .
N2 C30 1.308(5) .
N2 C3 1.507(5) .
N3 N4 1.215(5) .
N3 Cu2 1.954(4) 2
N4 N5 1.177(5) .
N6 N7 1.242(5) .
N6 Cu2 2.094(4) 2
N7 N8 1.160(5) .
C1 C2 1.526(6) .
C1 H1A 0.9700 .
C1 H1B 0.9700 .
C2 C3 1.520(6) .
C2 H2A 0.9700 .
C2 H2B 0.9700 .
C3 H3A 0.9700 .
C3 H3B 0.9700 .
C10 C11 1.448(5) .
C10 H10 0.9300 .
C11 C20 1.427(6) .
C11 C12 1.467(5) .
C12 C13 1.413(6) .
C12 C17 1.431(6) .
C13 C14 1.390(6) .
C13 H13 0.9300 .
C14 C15 1.414(6) .
C14 H14 0.9300 .
C15 C16 1.373(6) .
C15 H15 0.9300 .
C16 C17 1.437(5) .
C16 H16 0.9300 .
C17 C18 1.432(6) .
C18 C19 1.369(6) .
C18 H18 0.9300 .
C19 C20 1.430(5) .
C19 H19 0.9300 .
C30 C31 1.446(6) .
C30 H30 0.9300 .
C31 C40 1.406(5) .
C31 C32 1.469(5) .
C32 C33 1.430(6) .
C32 C37 1.430(6) .
C33 C34 1.387(6) .
C33 H33 0.9300 .
C34 C35 1.411(7) .
C34 H34 0.9300 .
C35 C36 1.380(6) .
C35 H35 0.9300 .
C36 C37 1.431(6) .
C36 H36 0.9300 .
C37 C38 1.436(6) .
C38 C39 1.373(6) .
C38 H38 0.9300 .
C39 C40 1.437(6) .
C39 H39 0.9300 .

loop_
_geom_torsion_atom_site_label_1
_geom_torsion_atom_site_label_2
_geom_torsion_atom_site_label_3
_geom_torsion_atom_site_label_4
_geom_torsion
_geom_torsion_site_symmetry_1
_geom_torsion_site_symmetry_4
N1 Cu1 O1 C20 -11.0(3) . .
O2 Cu1 O1 C20 162.7(3) . .
N2 Cu1 O1 C20 138.0(7) . .
N3 Cu1 O1 C20 -109.5(3) . .
N1 Cu1 O1 Cu2 179.33(13) . .
O2 Cu1 O1 Cu2 -7.01(12) . .
N2 Cu1 O1 Cu2 -31.6(8) . .
N3 Cu1 O1 Cu2 80.82(13) . .
N3 Cu2 O1 C20 16.8(4) 2_545 .
O2 Cu2 O1 C20 -163.2(3) . .
N6 Cu2 O1 C20 107.1(3) . .
N6 Cu2 O1 C20 -75.0(3) 2_545 .
N3 Cu2 O1 Cu1 -172.94(13) 2_545 .
O2 Cu2 O1 Cu1 7.09(12) . .
N6 Cu2 O1 Cu1 -82.61(13) . .
N6 Cu2 O1 Cu1 95.29(13) 2_545 .
O1 Cu1 O2 C40 149.6(3) . .
N1 Cu1 O2 C40 -175.0(6) . .
N2 Cu1 O2 C40 -34.6(3) . .
N3 Cu1 O2 C40 53.9(3) . .
O1 Cu1 O2 Cu2 7.81(13) . .
N1 Cu1 O2 Cu2 43.1(7) . .
N2 Cu1 O2 Cu2 -176.44(14) . .
N3 Cu1 O2 Cu2 -87.95(14) . .
N3 Cu2 O2 C40 27.8(6) 2_545 .
N6 Cu2 O2 C40 -63.5(3) . .
N6 Cu2 O2 C40 115.9(3) 2_545 .
O1 Cu2 O2 C40 -152.3(3) . .
N3 Cu2 O2 Cu1 173.0(4) 2_545 .
N6 Cu2 O2 Cu1 81.73(14) . .
N6 Cu2 O2 Cu1 -98.83(14) 2_545 .
O1 Cu2 O2 Cu1 -7.07(12) . .
O1 Cu1 N1 C10 4.3(4) . .
O2 Cu1 N1 C10 -30.6(9) . .
N2 Cu1 N1 C10 -170.4(4) . .
N3 Cu1 N1 C10 99.8(4) . .
O1 Cu1 N1 C1 -170.6(3) . .
O2 Cu1 N1 C1 154.6(6) . .
N2 Cu1 N1 C1 14.7(3) . .
N3 Cu1 N1 C1 -75.1(3) . .
O1 Cu1 N2 C30 52.8(9) . .
N1 Cu1 N2 C30 -158.6(3) . .
O2 Cu1 N2 C30 28.5(3) . .
N3 Cu1 N2 C30 -60.2(3) . .
O1 Cu1 N2 C3 -142.9(7) . .
N1 Cu1 N2 C3 5.7(4) . .
O2 Cu1 N2 C3 -167.2(3) . .
N3 Cu1 N2 C3 104.1(3) . .
O1 Cu1 N3 N4 174.8(3) . .
N1 Cu1 N3 N4 84.3(3) . .
O2 Cu1 N3 N4 -104.1(3) . .
N2 Cu1 N3 N4 -14.6(3) . .
O1 Cu1 N3 Cu2 -7.0(2) . 2
N1 Cu1 N3 Cu2 -97.5(2) . 2
O2 Cu1 N3 Cu2 74.1(2) . 2
N2 Cu1 N3 Cu2 163.5(2) . 2
N3 Cu2 N6 N7 -30.5(3) 2_545 .
O2 Cu2 N6 N7 132.8(3) . .
O1 Cu2 N6 N7 -152.5(3) . .
N3 Cu2 N6 Cu2 133.0(2) 2_545 2
O2 Cu2 N6 Cu2 -63.7(2) . 2
O1 Cu2 N6 Cu2 11.0(2) . 2
C10 N1 C1 C2 130.9(4) . .
Cu1 N1 C1 C2 -53.8(4) . .
N1 C1 C2 C3 80.1(5) . .
C30 N2 C3 C2 178.3(4) . .
Cu1 N2 C3 C2 12.8(5) . .
C1 C2 C3 N2 -55.7(6) . .
C1 N1 C10 C11 177.1(4) . .
Cu1 N1 C10 C11 2.3(7) . .
N1 C10 C11 C20 -5.7(7) . .
N1 C10 C11 C12 177.2(4) . .
C20 C11 C12 C13 176.8(5) . .
C10 C11 C12 C13 -6.0(7) . .
C20 C11 C12 C17 -2.9(6) . .
C10 C11 C12 C17 174.3(4) . .
C17 C12 C13 C14 -2.6(8) . .
C11 C12 C13 C14 177.7(5) . .
C12 C13 C14 C15 0.3(8) . .
C13 C14 C15 C16 1.7(7) . .
C14 C15 C16 C17 -1.3(7) . .
C13 C12 C17 C18 -174.9(4) . .
C11 C12 C17 C18 4.8(6) . .
C13 C12 C17 C16 3.0(6) . .
C11 C12 C17 C16 -177.3(4) . .
C15 C16 C17 C12 -1.1(6) . .
C15 C16 C17 C18 176.8(4) . .
C12 C17 C18 C19 -1.8(6) . .
C16 C17 C18 C19 -179.7(4) . .
C17 C18 C19 C20 -3.2(6) . .
Cu1 O1 C20 C11 10.6(6) . .
Cu2 O1 C20 C11 177.6(3) . .
Cu1 O1 C20 C19 -171.1(3) . .
Cu2 O1 C20 C19 -4.1(5) . .
C10 C11 C20 O1 -0.7(6) . .
C12 C11 C20 O1 176.3(4) . .
C10 C11 C20 C19 -179.1(4) . .
C12 C11 C20 C19 -2.0(6) . .
C18 C19 C20 O1 -173.2(4) . .
C18 C19 C20 C11 5.1(6) . .
C3 N2 C30 C31 179.6(4) . .
Cu1 N2 C30 C31 -14.6(6) . .
N2 C30 C31 C40 -7.9(7) . .
N2 C30 C31 C32 175.0(4) . .
C40 C31 C32 C33 178.7(4) . .
C30 C31 C32 C33 -4.1(6) . .
C40 C31 C32 C37 -1.5(6) . .
C30 C31 C32 C37 175.6(4) . .
C37 C32 C33 C34 -1.1(6) . .
C31 C32 C33 C34 178.7(4) . .
C32 C33 C34 C35 1.0(7) . .
C33 C34 C35 C36 -0.1(6) . .
C34 C35 C36 C37 -0.6(6) . .
C33 C32 C37 C36 0.3(6) . .
C31 C32 C37 C36 -179.4(4) . .
C33 C32 C37 C38 -179.4(4) . .
C31 C32 C37 C38 0.9(6) . .
C35 C36 C37 C32 0.5(6) . .
C35 C36 C37 C38 -179.8(4) . .
C32 C37 C38 C39 -1.0(6) . .
C36 C37 C38 C39 179.2(4) . .
C37 C38 C39 C40 1.9(6) . .
Cu1 O2 C40 C31 23.9(5) . .
Cu2 O2 C40 C31 161.0(3) . .
Cu1 O2 C40 C39 -158.1(3) . .
Cu2 O2 C40 C39 -21.0(5) . .
C30 C31 C40 O2 3.2(6) . .
C32 C31 C40 O2 -179.7(4) . .
C30 C31 C40 C39 -174.7(4) . .
C32 C31 C40 C39 2.4(6) . .
C38 C39 C40 O2 179.4(4) . .
C38 C39 C40 C31 -2.6(7) . .
